data_9005393
loop_
_publ_author_name
'Appel, P. W. U.'
'Bigi, S.'
'Brigatti, M. F.'

_publ_section_title
;
 Crystal structure and chemistry of yuanfuliite
 and its relationships with warwickite
 Sample: 425360
;
_journal_name_full 'European Journal of Mineralogy'
_journal_page_first 483
_journal_page_last 491
_journal_volume 11
_journal_year 1999
_chemical_compound_source 'Inglefield Land, North-West Greenland'
_chemical_formula_sum 'Al0.283 B Cr0.005 Fe0.665 Mg0.969 O4 Ti0.077'
_chemical_name_mineral Yuanfuliite
_space_group_IT_number 62
_symmetry_space_group_name_Hall '-P 2ac 2n'
_symmetry_space_group_name_H-M 'P n m a'
_cell_angle_alpha 90
_cell_angle_beta 90
_cell_angle_gamma 90
_cell_length_a 9.174
_cell_length_b 3.084
_cell_length_c 9.337
_cell_formula_units_Z 4
_cell_volume 264.168
_database_code_amcsd 0006778
_exptl_crystal_density_diffrn 3.698
_cod_original_formula_sum 'Mg.969 Al.283 Fe.665 Cr.005 Ti.077 B O4'
_cod_database_code 9005393

loop_
_space_group_symop_operation_xyz
x,y,z
x,1/2-y,z
-x,1/2+y,-z
1/2-x,1/2+y,1/2+z
1/2+x,1/2-y,1/2-z
1/2+x,y,1/2-z
1/2-x,-y,1/2+z
-x,-y,-z

loop_
_atom_site_aniso_label
_atom_site_aniso_U_11
_atom_site_aniso_U_22
_atom_site_aniso_U_33
_atom_site_aniso_U_12
_atom_site_aniso_U_13
_atom_site_aniso_U_23
MgM1 0.00759 0.00633 0.00782 0.00000 -0.00087 0.00000
AlM1 0.00759 0.00633 0.00782 0.00000 -0.00087 0.00000
FeM1 0.00759 0.00633 0.00782 0.00000 -0.00087 0.00000
CrM1 0.00759 0.00633 0.00782 0.00000 -0.00087 0.00000
TiM1 0.00759 0.00633 0.00782 0.00000 -0.00087 0.00000
MgM2 0.00695 0.00785 0.01025 0.00000 0.00035 0.00000
FeM2 0.00695 0.00785 0.01025 0.00000 0.00035 0.00000
AlM2 0.00695 0.00785 0.01025 0.00000 0.00035 0.00000
B 0.00883 0.00772 0.00768 0.00000 -0.00087 0.00000
O1 0.00797 0.01899 0.01250 0.00000 -0.00113 0.00000
O2 0.01126 0.01786 0.00808 0.00000 0.00087 0.00000
O3 0.00947 0.01570 0.00746 0.00000 -0.00213 0.00000
O4 0.01151 0.01140 0.00733 0.00000 0.00161 0.00000

loop_
_atom_site_label
_atom_site_fract_x
_atom_site_fract_y
_atom_site_fract_z
_atom_site_occupancy
_atom_site_U_iso_or_equiv
MgM1 0.11447 0.25000 0.56959 0.39500 0.00722
AlM1 0.11447 0.25000 0.56959 0.00300 0.00722
FeM1 0.11447 0.25000 0.56959 0.51400 0.00722
CrM1 0.11447 0.25000 0.56959 0.00500 0.00722
TiM1 0.11447 0.25000 0.56959 0.07700 0.00722
MgM2 0.10303 0.25000 0.19206 0.57400 0.00836
FeM2 0.10303 0.25000 0.19206 0.15100 0.00836
AlM2 0.10303 0.25000 0.19206 0.28000 0.00836
B 0.16580 0.25000 0.87560 1.00000 0.00811
O1 0.01900 0.25000 0.86770 1.00000 0.01317
O2 0.24670 0.25000 0.74950 1.00000 0.01241
O3 0.23570 0.25000 0.00750 1.00000 0.01089
O4 0.01170 0.25000 0.38320 1.00000 0.01013

loop_
_cod_related_entry_id
_cod_related_entry_database
_cod_related_entry_code
1 AMCSD 0006778
